data_7219438
loop_
_publ_author_name
'Jiang, Xiang'
'Tao, Bo'
'Yu, Li Xiao'
'Wang, Hong Yun'
'Xia, Hua'

_publ_section_title
;
 Syntheses, crystal structures and properties of three cyano-bridged
 one-dimensional coordination polymers based on macrocyclic metallic
 tectons
;
_journal_name_full 'RSC Adv.'
_journal_paper_doi 10.1039/C4RA16545D
_journal_year 2015
_chemical_formula_moiety 'C16 H26 N10 Ni2'
_chemical_formula_sum 'C16 H32 N10 Ni2 O3'
_chemical_formula_weight 529.93
_chemical_name_systematic
; 
 ? 
;
_space_group_IT_number 167
_symmetry_cell_setting trigonal
_symmetry_space_group_name_Hall '-R 3 2"c'
_symmetry_space_group_name_H-M 'R -3 c :H'
_atom_sites_solution_hydrogens geom
_atom_sites_solution_primary direct
_atom_sites_solution_secondary difmap
_audit_creation_method SHELXL-97
_audit_update_record
;
2015-01-29 deposited with the CCDC.
2015-01-30 downloaded from the CCDC.
;
_cell_angle_alpha 90.00
_cell_angle_beta 90.00
_cell_angle_gamma 120.00
_cell_formula_units_Z 36
_cell_length_a 28.9962(9)
_cell_length_b 28.9962(9)
_cell_length_c 32.8782(16)
_cell_measurement_reflns_used 4456
_cell_measurement_temperature 173(2)
_cell_measurement_theta_max 24.58
_cell_measurement_theta_min 3.28
_cell_volume 23939.8(16)
_computing_structure_refinement 'SHELXL-97 (Sheldrick, 2008)'
_computing_structure_solution 'SHELXS-97 (Sheldrick, 2008)'
_diffrn_ambient_temperature 173(2)
_diffrn_measured_fraction_theta_full 0.986
_diffrn_measured_fraction_theta_max 0.986
_diffrn_measurement_device_type 'PHOTON100 CMOS detector'
_diffrn_measurement_method 'omega scan'
_diffrn_radiation_monochromator 'TRIUMPH curved crystal monochromator'
_diffrn_radiation_source 'fine-focus sealed tube'
_diffrn_radiation_type MoK\a
_diffrn_radiation_wavelength 0.71073
_diffrn_reflns_av_R_equivalents 0.0880
_diffrn_reflns_av_sigmaI/netI 0.0670
_diffrn_reflns_limit_h_max 36
_diffrn_reflns_limit_h_min -32
_diffrn_reflns_limit_k_max 28
_diffrn_reflns_limit_k_min -34
_diffrn_reflns_limit_l_max 40
_diffrn_reflns_limit_l_min -40
_diffrn_reflns_number 34812
_diffrn_reflns_theta_full 26.37
_diffrn_reflns_theta_max 26.37
_diffrn_reflns_theta_min 3.18
_exptl_absorpt_coefficient_mu 1.449
_exptl_absorpt_correction_T_max 0.780
_exptl_absorpt_correction_T_min 0.704
_exptl_absorpt_correction_type multi-scan
_exptl_absorpt_process_details 'SADABS (Bruker, 2013)'
_exptl_crystal_colour Yellow
_exptl_crystal_density_diffrn 1.323
_exptl_crystal_density_method 'not measured'
_exptl_crystal_description block
_exptl_crystal_F_000 10008
_exptl_crystal_preparation 'Magnetic properties, Gas adsorption'
_exptl_crystal_size_max 0.26
_exptl_crystal_size_mid 0.20
_exptl_crystal_size_min 0.18
_platon_squeeze_details
;
;
_refine_diff_density_max 0.676
_refine_diff_density_min -0.468
_refine_diff_density_rms 0.090
_refine_ls_extinction_method none
_refine_ls_goodness_of_fit_ref 1.043
_refine_ls_hydrogen_treatment constr
_refine_ls_matrix_type full
_refine_ls_number_parameters 425
_refine_ls_number_reflns 5370
_refine_ls_number_restraints 896
_refine_ls_restrained_S_all 0.988
_refine_ls_R_factor_all 0.0913
_refine_ls_R_factor_gt 0.0516
_refine_ls_shift/su_max 0.012
_refine_ls_shift/su_mean 0.002
_refine_ls_structure_factor_coef Fsqd
_refine_ls_weighting_details 'calc w=1/[\s^2^(Fo^2^)+(0.0761P)^2^+0.0000P] where P=(Fo^2^+2Fc^2^)/3'
_refine_ls_weighting_scheme calc
_refine_ls_wR_factor_gt 0.1305
_refine_ls_wR_factor_ref 0.1429
_reflns_number_gt 3373
_reflns_number_total 5370
_reflns_threshold_expression >2sigma(I)
_cod_data_source_file c4ra16545d1.cif
_cod_data_source_block 1
_cod_original_sg_symbol_H-M R-3c
_cod_database_code 7219438

loop_
_symmetry_equiv_pos_as_xyz
'x, y, z'
'-y, x-y, z'
'-x+y, -x, z'
'y, x, -z+1/2'
'-x, -x+y, -z+1/2'
'x-y, -y, -z+1/2'
'x+2/3, y+1/3, z+1/3'
'-y+2/3, x-y+1/3, z+1/3'
'-x+y+2/3, -x+1/3, z+1/3'
'y+2/3, x+1/3, -z+5/6'
'-x+2/3, -x+y+1/3, -z+5/6'
'x-y+2/3, -y+1/3, -z+5/6'
'x+1/3, y+2/3, z+2/3'
'-y+1/3, x-y+2/3, z+2/3'
'-x+y+1/3, -x+2/3, z+2/3'
'y+1/3, x+2/3, -z+7/6'
'-x+1/3, -x+y+2/3, -z+7/6'
'x-y+1/3, -y+2/3, -z+7/6'
'-x, -y, -z'
'y, -x+y, -z'
'x-y, x, -z'
'-y, -x, z-1/2'
'x, x-y, z-1/2'
'-x+y, y, z-1/2'
'-x+2/3, -y+1/3, -z+1/3'
'y+2/3, -x+y+1/3, -z+1/3'
'x-y+2/3, x+1/3, -z+1/3'
'-y+2/3, -x+1/3, z-1/6'
'x+2/3, x-y+1/3, z-1/6'
'-x+y+2/3, y+1/3, z-1/6'
'-x+1/3, -y+2/3, -z+2/3'
'y+1/3, -x+y+2/3, -z+2/3'
'x-y+1/3, x+2/3, -z+2/3'
'-y+1/3, -x+2/3, z+1/6'
'x+1/3, x-y+2/3, z+1/6'
'-x+y+1/3, y+2/3, z+1/6'

loop_
_atom_site_label
_atom_site_type_symbol
_atom_site_fract_x
_atom_site_fract_y
_atom_site_fract_z
_atom_site_U_iso_or_equiv
_atom_site_adp_type
_atom_site_occupancy
_atom_site_symmetry_multiplicity
_atom_site_calc_flag
_atom_site_refinement_flags
_atom_site_disorder_assembly
_atom_site_disorder_group
Ni2 Ni 0.3375(3) 0.1633(3) 0.0388(2) 0.041(2) Uani 0.49(3) 1 d P A 1
N5A N 0.4496(7) 0.2569(8) 0.0072(5) 0.042(3) Uani 0.49(3) 1 d PDU A 1
C5A C 0.4527(10) 0.2134(9) 0.0259(6) 0.046(4) Uani 0.49(3) 1 d PDU A 1
H5AA H 0.4892 0.2253 0.0356 0.056 Uiso 0.49(3) 1 calc PR A 1
H5AB H 0.4422 0.1838 0.0064 0.056 Uiso 0.49(3) 1 calc PR A 1
N6A N 0.4154(8) 0.1968(7) 0.0599(6) 0.031(3) Uani 0.49(3) 1 d PDU A 1
C6A C 0.4364(8) 0.2492(7) 0.0792(5) 0.032(3) Uani 0.49(3) 1 d PDU A 1
H6AA H 0.4693 0.2589 0.0947 0.039 Uiso 0.49(3) 1 calc PR A 1
H6AB H 0.4098 0.2497 0.0978 0.039 Uiso 0.49(3) 1 calc PR A 1
C7A C 0.4480(10) 0.2873(7) 0.0433(6) 0.049(4) Uani 0.49(3) 1 d PDU A 1
H7AA H 0.4196 0.2965 0.0404 0.059 Uiso 0.49(3) 1 calc PR A 1
H7AB H 0.4826 0.3205 0.0471 0.059 Uiso 0.49(3) 1 calc PR A 1
C8A C 0.4073(7) 0.2435(11) -0.0225(5) 0.039(3) Uani 0.49(3) 1 d PDU A 1
H8AA H 0.4166 0.2756 -0.0389 0.047 Uiso 0.49(3) 1 calc PR A 1
H8AB H 0.4061 0.2161 -0.0411 0.047 Uiso 0.49(3) 1 calc PR A 1
N7A N 0.3545(7) 0.2238(14) -0.0057(6) 0.031(4) Uani 0.49(3) 1 d PDU A 1
H7AC H 0.3527 0.2518 0.0065 0.037 Uiso 0.49(3) 1 calc PR A 1
C9A C 0.3098(7) 0.1971(10) -0.0365(6) 0.044(4) Uani 0.49(3) 1 d PDU A 1
H9AA H 0.3145 0.1714 -0.0532 0.052 Uiso 0.49(3) 1 calc PR A 1
H9AB H 0.3092 0.2240 -0.0548 0.052 Uiso 0.49(3) 1 calc PR A 1
C10A C 0.4150(7) 0.1550(7) 0.0857(6) 0.038(3) Uani 0.49(3) 1 d PDU A 1
H10A H 0.4473 0.1706 0.1030 0.045 Uiso 0.49(3) 1 calc PR A 1
H10B H 0.4153 0.1272 0.0683 0.045 Uiso 0.49(3) 1 calc PR A 1
N5B N 0.2266(7) 0.0710(8) 0.0747(6) 0.039(3) Uani 0.49(3) 1 d PDU A 1
C5B C 0.2680(8) 0.0987(10) 0.1048(6) 0.037(3) Uani 0.49(3) 1 d PDU A 1
H5BA H 0.2603 0.0770 0.1297 0.045 Uiso 0.49(3) 1 calc PR A 1
H5BB H 0.2709 0.1332 0.1120 0.045 Uiso 0.49(3) 1 calc PR A 1
N6B N 0.3171(7) 0.1070(8) 0.0856(7) 0.038(3) Uani 0.49(3) 1 d PDU A 1
C6B C 0.2988(8) 0.0518(9) 0.0721(9) 0.045(4) Uani 0.49(3) 1 d PDU A 1
H6BA H 0.2990 0.0295 0.0948 0.054 Uiso 0.49(3) 1 calc PR A 1
H6BB H 0.3212 0.0510 0.0497 0.054 Uiso 0.49(3) 1 calc PR A 1
C7B C 0.2421(9) 0.0332(8) 0.0576(8) 0.050(4) Uani 0.49(3) 1 d PDU A 1
H7BA H 0.2408 0.0334 0.0275 0.060 Uiso 0.49(3) 1 calc PR A 1
H7BB H 0.2175 -0.0034 0.0673 0.060 Uiso 0.49(3) 1 calc PR A 1
C8B C 0.2171(8) 0.1028(9) 0.0452(7) 0.043(4) Uani 0.49(3) 1 d PDU A 1
H8BA H 0.2130 0.1304 0.0598 0.052 Uiso 0.49(3) 1 calc PR A 1
H8BB H 0.1833 0.0796 0.0307 0.052 Uiso 0.49(3) 1 calc PR A 1
N7B N 0.2605(10) 0.1289(11) 0.0153(8) 0.030(3) Uani 0.49(3) 1 d PDU A 1
H7BC H 0.2571 0.1018 -0.0018 0.036 Uiso 0.49(3) 1 calc PR A 1
C9B C 0.2568(7) 0.1678(8) -0.0114(7) 0.026(3) Uani 0.49(3) 1 d PDU A 1
H9BA H 0.2521 0.1937 0.0051 0.031 Uiso 0.49(3) 1 calc PR A 1
H9BB H 0.2259 0.1493 -0.0300 0.031 Uiso 0.49(3) 1 calc PR A 1
C10B C 0.3649(8) 0.1302(9) 0.1125(6) 0.046(4) Uani 0.49(3) 1 d PDU A 1
H10C H 0.3643 0.1020 0.1299 0.055 Uiso 0.49(3) 1 calc PR A 1
H10D H 0.3650 0.1577 0.1303 0.055 Uiso 0.49(3) 1 calc PR A 1
Ni2' Ni 0.3404(3) 0.1654(3) 0.03877(19) 0.0284(16) Uani 0.51(3) 1 d P A 2
N5C N 0.4529(6) 0.2605(7) -0.0023(5) 0.031(3) Uani 0.51(3) 1 d PDU A 2
C5C C 0.4554(8) 0.2166(7) 0.0160(5) 0.028(3) Uani 0.51(3) 1 d PDU A 2
H5CA H 0.4926 0.2273 0.0233 0.034 Uiso 0.51(3) 1 calc PR A 2
H5CB H 0.4415 0.1859 -0.0028 0.034 Uiso 0.51(3) 1 calc PR A 2
N6C N 0.4219(8) 0.2032(7) 0.0527(6) 0.034(3) Uani 0.51(3) 1 d PDU A 2
C6C C 0.4449(9) 0.2573(7) 0.0699(5) 0.044(4) Uani 0.51(3) 1 d PDU A 2
H6CA H 0.4778 0.2668 0.0854 0.053 Uiso 0.51(3) 1 calc PR A 2
H6CB H 0.4192 0.2597 0.0883 0.053 Uiso 0.51(3) 1 calc PR A 2
C7C C 0.4572(8) 0.2940(7) 0.0336(6) 0.039(3) Uani 0.51(3) 1 d PDU A 2
H7CA H 0.4313 0.3066 0.0317 0.046 Uiso 0.51(3) 1 calc PR A 2
H7CB H 0.4935 0.3252 0.0357 0.046 Uiso 0.51(3) 1 calc PR A 2
C8C C 0.4050(7) 0.2460(11) -0.0274(5) 0.044(4) Uani 0.51(3) 1 d PDU A 2
H8CA H 0.4029 0.2221 -0.0497 0.053 Uiso 0.51(3) 1 calc PR A 2
H8CB H 0.4082 0.2786 -0.0398 0.053 Uiso 0.51(3) 1 calc PR A 2
N7C N 0.3553(7) 0.2190(13) -0.0029(6) 0.034(4) Uani 0.51(3) 1 d PDU A 2
H7CC H 0.3541 0.2464 0.0108 0.041 Uiso 0.51(3) 1 calc PR A 2
C9C C 0.3063(6) 0.1946(9) -0.0296(6) 0.028(3) Uani 0.51(3) 1 d PDU A 2
H9CA H 0.3084 0.1702 -0.0496 0.033 Uiso 0.51(3) 1 calc PR A 2
H9CB H 0.3039 0.2229 -0.0447 0.033 Uiso 0.51(3) 1 calc PR A 2
C10C C 0.4267(8) 0.1649(8) 0.0795(6) 0.046(4) Uani 0.51(3) 1 d PDU A 2
H10E H 0.4606 0.1833 0.0948 0.055 Uiso 0.51(3) 1 calc PR A 2
H10F H 0.4267 0.1364 0.0630 0.055 Uiso 0.51(3) 1 calc PR A 2
N5D N 0.2361(7) 0.0677(7) 0.0815(6) 0.037(3) Uani 0.51(3) 1 d PDU A 2
C5D C 0.2807(8) 0.1006(10) 0.1084(6) 0.043(4) Uani 0.51(3) 1 d PDU A 2
H5DA H 0.2787 0.0810 0.1336 0.051 Uiso 0.51(3) 1 calc PR A 2
H5DB H 0.2806 0.1336 0.1158 0.051 Uiso 0.51(3) 1 calc PR A 2
N6D N 0.3289(7) 0.1132(8) 0.0852(7) 0.040(3) Uani 0.51(3) 1 d PDU A 2
C6D C 0.3143(8) 0.0581(8) 0.0733(9) 0.043(3) Uani 0.51(3) 1 d PDU A 2
H6DA H 0.3197 0.0389 0.0961 0.052 Uiso 0.51(3) 1 calc PR A 2
H6DB H 0.3353 0.0581 0.0495 0.052 Uiso 0.51(3) 1 calc PR A 2
C7D C 0.2553(8) 0.0336(7) 0.0627(7) 0.044(4) Uani 0.51(3) 1 d PDU A 2
H7DA H 0.2506 0.0324 0.0328 0.053 Uiso 0.51(3) 1 calc PR A 2
H7DB H 0.2349 -0.0031 0.0734 0.053 Uiso 0.51(3) 1 calc PR A 2
C8D C 0.2211(8) 0.0964(9) 0.0526(6) 0.031(3) Uani 0.51(3) 1 d PDU A 2
H8DA H 0.2150 0.1226 0.0674 0.038 Uiso 0.51(3) 1 calc PR A 2
H8DB H 0.1875 0.0709 0.0389 0.038 Uiso 0.51(3) 1 calc PR A 2
N7D N 0.2633(11) 0.1244(11) 0.0217(8) 0.036(4) Uani 0.51(3) 1 d PDU A 2
H7DC H 0.2604 0.0985 0.0035 0.043 Uiso 0.51(3) 1 calc PR A 2
C9D C 0.2567(7) 0.1637(9) -0.0025(7) 0.039(4) Uani 0.51(3) 1 d PDU A 2
H9DA H 0.2527 0.1886 0.0158 0.046 Uiso 0.51(3) 1 calc PR A 2
H9DB H 0.2244 0.1452 -0.0197 0.046 Uiso 0.51(3) 1 calc PR A 2
C10D C 0.3794(7) 0.1406(8) 0.1094(5) 0.040(3) Uani 0.51(3) 1 d PDU A 2
H10G H 0.3820 0.1147 0.1275 0.048 Uiso 0.51(3) 1 calc PR A 2
H10H H 0.3798 0.1689 0.1264 0.048 Uiso 0.51(3) 1 calc PR A 2
C1 C 0.23862(16) 0.30409(16) 0.13986(12) 0.0331(9) Uani 1 1 d . A .
C2 C 0.30457(16) 0.23907(15) 0.08799(10) 0.0289(9) Uani 1 1 d . A .
C3 C 0.33296(17) 0.31463(16) 0.14442(12) 0.0312(9) Uani 1 1 d . A .
C4 C 0.21555(19) 0.24124(18) 0.07546(12) 0.0418(11) Uani 1 1 d . A .
N1 N 0.21468(14) 0.31520(15) 0.16200(10) 0.0410(9) Uani 1 1 d . . .
N2 N 0.32177(14) 0.21372(13) 0.07548(10) 0.0363(8) Uani 1 1 d . . .
N3 N 0.36842(15) 0.33885(15) 0.16537(11) 0.0467(10) Uani 1 1 d . . .
N4 N 0.17961(18) 0.22008(18) 0.05399(12) 0.0620(12) Uani 1 1 d . . .
Ni1 Ni 0.27404(2) 0.27647(2) 0.110496(14) 0.02911(17) Uani 1 1 d . . .

loop_
_atom_site_aniso_label
_atom_site_aniso_U_11
_atom_site_aniso_U_22
_atom_site_aniso_U_33
_atom_site_aniso_U_23
_atom_site_aniso_U_13
_atom_site_aniso_U_12
Ni2 0.062(3) 0.042(3) 0.023(3) -0.005(2) -0.005(2) 0.030(2)
N5A 0.054(5) 0.054(5) 0.022(6) 0.001(5) 0.002(4) 0.030(4)
C5A 0.060(6) 0.055(6) 0.036(8) 0.004(6) 0.000(6) 0.037(5)
N6A 0.051(6) 0.036(5) 0.020(6) 0.007(4) 0.003(5) 0.032(4)
C6A 0.046(6) 0.043(5) 0.020(5) -0.001(4) 0.008(4) 0.031(5)
C7A 0.063(8) 0.054(7) 0.023(7) -0.001(5) 0.002(6) 0.023(6)
C8A 0.050(6) 0.044(5) 0.036(6) 0.010(5) 0.001(5) 0.033(5)
N7A 0.046(5) 0.034(6) 0.023(5) 0.012(4) 0.002(4) 0.028(4)
C9A 0.052(6) 0.044(6) 0.031(7) -0.001(6) 0.004(5) 0.022(5)
C10A 0.053(7) 0.048(6) 0.027(6) 0.013(5) 0.006(5) 0.037(6)
N5B 0.057(6) 0.043(5) 0.037(7) 0.001(5) 0.005(5) 0.039(4)
C5B 0.048(7) 0.046(6) 0.037(6) 0.012(5) 0.010(5) 0.038(6)
N6B 0.058(7) 0.035(5) 0.030(5) 0.010(4) 0.012(5) 0.031(5)
C6B 0.065(9) 0.047(6) 0.039(6) 0.009(5) 0.008(8) 0.040(6)
C7B 0.063(8) 0.048(6) 0.049(7) 0.006(5) -0.005(6) 0.034(6)
C8B 0.063(6) 0.038(7) 0.028(7) 0.005(5) 0.004(5) 0.025(5)
N7B 0.054(5) 0.032(6) 0.010(6) 0.006(4) 0.003(5) 0.026(4)
C9B 0.042(5) 0.037(5) 0.013(7) 0.008(5) 0.000(4) 0.030(4)
C10B 0.050(8) 0.047(7) 0.047(6) 0.011(5) 0.003(6) 0.029(6)
Ni2' 0.047(2) 0.034(3) 0.025(3) 0.003(2) 0.0095(18) 0.037(2)
N5C 0.047(5) 0.036(4) 0.020(6) 0.001(4) 0.003(4) 0.026(4)
C5C 0.044(5) 0.045(5) 0.008(5) -0.003(4) 0.003(4) 0.032(4)
N6C 0.052(5) 0.043(5) 0.019(6) 0.008(4) 0.012(4) 0.033(4)
C6C 0.051(7) 0.059(7) 0.024(7) 0.002(5) 0.005(6) 0.028(5)
C7C 0.051(6) 0.039(6) 0.031(8) -0.002(5) 0.009(5) 0.026(5)
C8C 0.053(6) 0.050(6) 0.030(5) 0.007(5) 0.007(5) 0.025(5)
N7C 0.049(5) 0.034(6) 0.034(6) -0.002(6) 0.006(5) 0.032(4)
C9C 0.046(5) 0.044(5) 0.011(5) 0.009(4) 0.006(4) 0.036(4)
C10C 0.053(7) 0.058(7) 0.036(7) 0.003(6) 0.007(6) 0.035(6)
N5D 0.058(6) 0.038(4) 0.027(5) 0.006(4) -0.004(5) 0.034(4)
C5D 0.058(8) 0.047(5) 0.033(5) 0.002(5) -0.002(6) 0.034(6)
N6D 0.057(7) 0.047(6) 0.034(5) 0.004(5) 0.005(5) 0.038(5)
C6D 0.069(8) 0.043(6) 0.040(5) 0.009(5) 0.009(7) 0.044(6)
C7D 0.068(9) 0.040(5) 0.042(7) 0.011(5) 0.002(7) 0.040(6)
C8D 0.053(5) 0.036(5) 0.022(6) 0.015(4) 0.015(5) 0.034(4)
N7D 0.075(6) 0.027(5) 0.023(8) 0.006(5) 0.001(6) 0.038(4)
C9D 0.053(6) 0.053(7) 0.012(7) 0.003(5) -0.002(5) 0.028(5)
C10D 0.052(8) 0.052(7) 0.032(5) 0.004(5) 0.000(5) 0.037(6)
C1 0.031(2) 0.043(3) 0.033(2) -0.0050(19) 0.0001(18) 0.026(2)
C2 0.038(2) 0.035(2) 0.0190(19) -0.0007(16) 0.0011(16) 0.022(2)
C3 0.033(2) 0.032(2) 0.033(2) 0.0062(18) 0.0110(19) 0.020(2)
C4 0.052(3) 0.055(3) 0.032(2) -0.005(2) -0.008(2) 0.036(3)
N1 0.038(2) 0.059(2) 0.039(2) -0.0070(18) -0.0007(17) 0.033(2)
N2 0.053(2) 0.037(2) 0.0332(19) -0.0037(16) 0.0006(16) 0.0330(19)
N3 0.038(2) 0.046(2) 0.042(2) 0.0027(18) -0.0010(18) 0.010(2)
N4 0.067(3) 0.071(3) 0.052(3) -0.010(2) -0.016(2) 0.038(3)
Ni1 0.0331(3) 0.0348(3) 0.0265(3) -0.0029(2) 0.0031(2) 0.0223(3)

loop_
_atom_type_symbol
_atom_type_description
_atom_type_scat_dispersion_real
_atom_type_scat_dispersion_imag
_atom_type_scat_source
C C 0.0033 0.0016 'International Tables Vol C Tables 4.2.6.8 and 6.1.1.4'
H H 0.0000 0.0000 'International Tables Vol C Tables 4.2.6.8 and 6.1.1.4'
N N 0.0061 0.0033 'International Tables Vol C Tables 4.2.6.8 and 6.1.1.4'
Ni Ni 0.3393 1.1124 'International Tables Vol C Tables 4.2.6.8 and 6.1.1.4'
O O 0.0106 0.0060 'International Tables Vol C Tables 4.2.6.8 and 6.1.1.4'

loop_
_geom_angle_atom_site_label_1
_geom_angle_atom_site_label_2
_geom_angle_atom_site_label_3
_geom_angle
_geom_angle_site_symmetry_1
_geom_angle_site_symmetry_3
N6A Ni2 N7B 177.5(10) . .
N6A Ni2 N1 91.0(6) . 28
N7B Ni2 N1 86.7(9) . 28
N6A Ni2 N6B 86.4(7) . .
N7B Ni2 N6B 94.7(8) . .
N1 Ni2 N6B 94.9(6) 28 .
N6A Ni2 N2 92.6(6) . .
N7B Ni2 N2 89.6(8) . .
N1 Ni2 N2 171.9(4) 28 .
N6B Ni2 N2 92.5(6) . .
N6A Ni2 N7A 95.4(7) . .
N7B Ni2 N7A 83.7(7) . .
N1 Ni2 N7A 90.3(9) 28 .
N6B Ni2 N7A 174.5(11) . .
N2 Ni2 N7A 82.2(9) . .
C5A N5A C8A 117.4(10) . .
C5A N5A C7A 102.2(9) . .
C8A N5A C7A 114.8(10) . .
N5A C5A N6A 104.7(10) . .
N5A C5A H5AA 110.8 . .
N6A C5A H5AA 110.8 . .
N5A C5A H5AB 110.8 . .
N6A C5A H5AB 110.8 . .
H5AA C5A H5AB 108.9 . .
C5A N6A C6A 97.8(10) . .
C5A N6A C10A 114.2(11) . .
C6A N6A C10A 115.5(10) . .
C5A N6A Ni2 110.5(13) . .
C6A N6A Ni2 114.8(13) . .
C10A N6A Ni2 104.4(10) . .
N6A C6A C7A 104.0(9) . .
N6A C6A H6AA 111.0 . .
C7A C6A H6AA 111.0 . .
N6A C6A H6AB 111.0 . .
C7A C6A H6AB 111.0 . .
H6AA C6A H6AB 109.0 . .
N5A C7A C6A 104.3(9) . .
N5A C7A H7AA 110.9 . .
C6A C7A H7AA 110.9 . .
N5A C7A H7AB 110.9 . .
C6A C7A H7AB 110.9 . .
H7AA C7A H7AB 108.9 . .
N7A C8A N5A 115.7(11) . .
N7A C8A H8AA 108.3 . .
N5A C8A H8AA 108.4 . .
N7A C8A H8AB 108.4 . .
N5A C8A H8AB 108.4 . .
H8AA C8A H8AB 107.4 . .
C8A N7A C9A 114.4(13) . .
C8A N7A Ni2 110(2) . .
C9A N7A Ni2 104.5(16) . .
C8A N7A H7AC 109.2 . .
C9A N7A H7AC 109.2 . .
Ni2 N7A H7AC 109.2 . .
N7A C9A C9B 106.4(11) . .
N7A C9A H9AA 110.4 . .
C9B C9A H9AA 110.4 . .
N7A C9A H9AB 110.4 . .
C9B C9A H9AB 110.4 . .
H9AA C9A H9AB 108.6 . .
N6A C10A C10B 109.3(10) . .
N6A C10A H10A 109.8 . .
C10B C10A H10A 109.8 . .
N6A C10A H10B 109.8 . .
C10B C10A H10B 109.8 . .
H10A C10A H10B 108.3 . .
C5B N5B C8B 118.0(10) . .
C5B N5B C7B 101.2(9) . .
C8B N5B C7B 116.0(10) . .
N5B C5B N6B 105.4(10) . .
N5B C5B H5BA 110.7 . .
N6B C5B H5BA 110.6 . .
N5B C5B H5BB 110.7 . .
N6B C5B H5BB 110.7 . .
H5BA C5B H5BB 108.8 . .
C5B N6B C6B 99.0(10) . .
C5B N6B C10B 115.4(11) . .
C6B N6B C10B 114.5(11) . .
C5B N6B Ni2 108.5(14) . .
C6B N6B Ni2 115.4(14) . .
C10B N6B Ni2 104.4(10) . .
N6B C6B C7B 102.4(10) . .
N6B C6B H6BA 111.3 . .
C7B C6B H6BA 111.3 . .
N6B C6B H6BB 111.3 . .
C7B C6B H6BB 111.3 . .
H6BA C6B H6BB 109.2 . .
N5B C7B C6B 106.9(9) . .
N5B C7B H7BA 110.3 . .
C6B C7B H7BA 110.3 . .
N5B C7B H7BB 110.3 . .
C6B C7B H7BB 110.3 . .
H7BA C7B H7BB 108.6 . .
N5B C8B N7B 112.6(11) . .
N5B C8B H8BA 109.1 . .
N7B C8B H8BA 109.1 . .
N5B C8B H8BB 109.1 . .
N7B C8B H8BB 109.1 . .
H8BA C8B H8BB 107.8 . .
C9B N7B C8B 114.7(13) . .
C9B N7B Ni2 109.0(14) . .
C8B N7B Ni2 115.7(14) . .
C9B N7B H7BC 105.5 . .
C8B N7B H7BC 105.5 . .
Ni2 N7B H7BC 105.5 . .
N7B C9B C9A 107.5(10) . .
N7B C9B H9BA 110.2 . .
C9A C9B H9BA 110.2 . .
N7B C9B H9BB 110.2 . .
C9A C9B H9BB 110.2 . .
H9BA C9B H9BB 108.5 . .
N6B C10B C10A 108.6(10) . .
N6B C10B H10C 110.0 . .
C10A C10B H10C 110.0 . .
N6B C10B H10D 110.0 . .
C10A C10B H10D 110.0 . .
H10C C10B H10D 108.4 . .
N7C Ni2' N7D 90.7(7) . .
N7C Ni2' N6D 175.8(10) . .
N7D Ni2' N6D 92.8(7) . .
N7C Ni2' N6C 89.7(8) . .
N7D Ni2' N6C 174.4(10) . .
N6D Ni2' N6C 87.1(7) . .
N7C Ni2' N1 89.6(9) . 28
N7D Ni2' N1 85.0(9) . 28
N6D Ni2' N1 92.9(6) . 28
N6C Ni2' N1 89.4(6) . 28
N7C Ni2' N2 84.3(9) . .
N7D Ni2' N2 88.5(9) . .
N6D Ni2' N2 93.6(7) . .
N6C Ni2' N2 97.1(6) . .
N1 Ni2' N2 171.0(4) 28 .
C5C N5C C8C 115.8(9) . .
C5C N5C C7C 102.5(8) . .
C8C N5C C7C 112.9(9) . .
N5C C5C N6C 104.9(9) . .
N5C C5C H5CA 110.8 . .
N6C C5C H5CA 110.8 . .
N5C C5C H5CB 110.8 . .
N6C C5C H5CB 110.8 . .
H5CA C5C H5CB 108.8 . .
C5C N6C C6C 98.3(9) . .
C5C N6C C10C 113.0(11) . .
C6C N6C C10C 114.0(11) . .
C5C N6C Ni2' 112.4(12) . .
C6C N6C Ni2' 115.5(13) . .
C10C N6C Ni2' 104.0(10) . .
N6C C6C C7C 105.5(8) . .
N6C C6C H6CA 110.6 . .
C7C C6C H6CA 110.6 . .
N6C C6C H6CB 110.6 . .
C7C C6C H6CB 110.6 . .
H6CA C6C H6CB 108.8 . .
N5C C7C C6C 104.7(8) . .
N5C C7C H7CA 110.8 . .
C6C C7C H7CA 110.8 . .
N5C C7C H7CB 110.8 . .
C6C C7C H7CB 110.8 . .
H7CA C7C H7CB 108.9 . .
N5C C8C N7C 111.7(11) . .
N5C C8C H8CA 109.3 . .
N7C C8C H8CA 109.3 . .
N5C C8C H8CB 109.3 . .
N7C C8C H8CB 109.3 . .
H8CA C8C H8CB 107.9 . .
C8C N7C C9C 111.6(12) . .
C8C N7C Ni2' 124.8(19) . .
C9C N7C Ni2' 104.7(14) . .
C8C N7C H7CC 104.7 . .
C9C N7C H7CC 104.7 . .
Ni2' N7C H7CC 104.7 . .
N7C C9C C9D 108.8(9) . .
N7C C9C H9CA 109.9 . .
C9D C9C H9CA 109.9 . .
N7C C9C H9CB 109.9 . .
C9D C9C H9CB 109.9 . .
H9CA C9C H9CB 108.3 . .
N6C C10C C10D 109.2(10) . .
N6C C10C H10E 109.8 . .
C10D C10C H10E 109.8 . .
N6C C10C H10F 109.8 . .
C10D C10C H10F 109.8 . .
H10E C10C H10F 108.3 . .
C5D N5D C8D 116.0(10) . .
C5D N5D C7D 100.6(9) . .
C8D N5D C7D 115.0(9) . .
N5D C5D N6D 105.6(10) . .
N5D C5D H5DA 110.6 . .
N6D C5D H5DA 110.6 . .
N5D C5D H5DB 110.6 . .
N6D C5D H5DB 110.6 . .
H5DA C5D H5DB 108.7 . .
C5D N6D C6D 98.5(10) . .
C5D N6D C10D 114.5(11) . .
C6D N6D C10D 112.7(11) . .
C5D N6D Ni2' 110.6(14) . .
C6D N6D Ni2' 116.7(14) . .
C10D N6D Ni2' 104.3(10) . .
N6D C6D C7D 102.1(9) . .
N6D C6D H6DA 111.4 . .
C7D C6D H6DA 111.4 . .
N6D C6D H6DB 111.4 . .
C7D C6D H6DB 111.4 . .
H6DA C6D H6DB 109.2 . .
N5D C7D C6D 107.5(9) . .
N5D C7D H7DA 110.2 . .
C6D C7D H7DA 110.2 . .
N5D C7D H7DB 110.2 . .
C6D C7D H7DB 110.2 . .
H7DA C7D H7DB 108.5 . .
N5D C8D N7D 111.0(10) . .
N5D C8D H8DA 109.4 . .
N7D C8D H8DA 109.4 . .
N5D C8D H8DB 109.4 . .
N7D C8D H8DB 109.4 . .
H8DA C8D H8DB 108.0 . .
C9D N7D C8D 113.7(13) . .
C9D N7D Ni2' 103.2(14) . .
C8D N7D Ni2' 120.0(15) . .
C9D N7D H7DC 106.3 . .
C8D N7D H7DC 106.3 . .
Ni2' N7D H7DC 106.3 . .
N7D C9D C9C 108.5(11) . .
N7D C9D H9DA 110.0 . .
C9C C9D H9DA 110.0 . .
N7D C9D H9DB 110.0 . .
C9C C9D H9DB 110.0 . .
H9DA C9D H9DB 108.4 . .
N6D C10D C10C 108.4(9) . .
N6D C10D H10G 110.0 . .
C10C C10D H10G 110.0 . .
N6D C10D H10H 110.0 . .
C10C C10D H10H 110.0 . .
H10G C10D H10H 108.4 . .
N1 C1 Ni1 170.0(4) . .
N2 C2 Ni1 176.3(4) . .
N3 C3 Ni1 178.1(4) . .
N4 C4 Ni1 179.3(4) . .
C1 N1 Ni2 174.6(4) . 34
C1 N1 Ni2' 173.0(4) . 34
Ni2 N1 Ni2' 2.0(5) 34 34
C2 N2 Ni2 163.3(4) . .
C2 N2 Ni2' 164.4(4) . .
Ni2 N2 Ni2' 2.0(5) . .
C1 Ni1 C2 169.72(17) . .
C1 Ni1 C3 88.48(17) . .
C2 Ni1 C3 91.25(16) . .
C1 Ni1 C4 90.56(18) . .
C2 Ni1 C4 90.14(18) . .
C3 Ni1 C4 177.33(18) . .

loop_
_geom_bond_atom_site_label_1
_geom_bond_atom_site_label_2
_geom_bond_distance
_geom_bond_site_symmetry_2
Ni2 N6A 2.08(2) .
Ni2 N7B 2.09(3) .
Ni2 N1 2.098(7) 28
Ni2 N6B 2.10(2) .
Ni2 N2 2.115(7) .
Ni2 N7A 2.14(3) .
N5A C5A 1.446(11) .
N5A C8A 1.460(12) .
N5A C7A 1.494(11) .
C5A N6A 1.460(11) .
C5A H5AA 0.9900 .
C5A H5AB 0.9900 .
N6A C6A 1.468(10) .
N6A C10A 1.475(12) .
C6A C7A 1.533(11) .
C6A H6AA 0.9900 .
C6A H6AB 0.9900 .
C7A H7AA 0.9900 .
C7A H7AB 0.9900 .
C8A N7A 1.449(14) .
C8A H8AA 0.9900 .
C8A H8AB 0.9900 .
N7A C9A 1.515(14) .
N7A H7AC 0.9300 .
C9A C9B 1.567(13) .
C9A H9AA 0.9900 .
C9A H9AB 0.9900 .
C10A C10B 1.537(13) .
C10A H10A 0.9900 .
C10A H10B 0.9900 .
N5B C5B 1.449(10) .
N5B C8B 1.456(11) .
N5B C7B 1.486(11) .
C5B N6B 1.463(10) .
C5B H5BA 0.9900 .
C5B H5BB 0.9900 .
N6B C6B 1.483(10) .
N6B C10B 1.490(13) .
C6B C7B 1.528(12) .
C6B H6BA 0.9900 .
C6B H6BB 0.9900 .
C7B H7BA 0.9900 .
C7B H7BB 0.9900 .
C8B N7B 1.475(14) .
C8B H8BA 0.9900 .
C8B H8BB 0.9900 .
N7B C9B 1.475(13) .
N7B H7BC 0.9300 .
C9B H9BA 0.9900 .
C9B H9BB 0.9900 .
C10B H10C 0.9900 .
C10B H10D 0.9900 .
Ni2' N7C 1.95(3) .
Ni2' N7D 2.02(3) .
Ni2' N6D 2.06(3) .
Ni2' N6C 2.10(2) .
Ni2' N1 2.100(6) 28
Ni2' N2 2.115(6) .
N5C C5C 1.444(10) .
N5C C8C 1.484(11) .
N5C C7C 1.493(10) .
C5C N6C 1.474(10) .
C5C H5CA 0.9900 .
C5C H5CB 0.9900 .
N6C C6C 1.477(10) .
N6C C10C 1.477(13) .
C6C C7C 1.517(11) .
C6C H6CA 0.9900 .
C6C H6CB 0.9900 .
C7C H7CA 0.9900 .
C7C H7CB 0.9900 .
C8C N7C 1.486(15) .
C8C H8CA 0.9900 .
C8C H8CB 0.9900 .
N7C C9C 1.513(13) .
N7C H7CC 0.9300 .
C9C C9D 1.540(12) .
C9C H9CA 0.9900 .
C9C H9CB 0.9900 .
C10C C10D 1.540(12) .
C10C H10E 0.9900 .
C10C H10F 0.9900 .
N5D C5D 1.459(10) .
N5D C8D 1.465(11) .
N5D C7D 1.489(11) .
C5D N6D 1.468(11) .
C5D H5DA 0.9900 .
C5D H5DB 0.9900 .
N6D C6D 1.486(11) .
N6D C10D 1.498(13) .
C6D C7D 1.529(11) .
C6D H6DA 0.9900 .
C6D H6DB 0.9900 .
C7D H7DA 0.9900 .
C7D H7DB 0.9900 .
C8D N7D 1.481(13) .
C8D H8DA 0.9900 .
C8D H8DB 0.9900 .
N7D C9D 1.478(14) .
N7D H7DC 0.9300 .
C9D H9DA 0.9900 .
C9D H9DB 0.9900 .
C10D H10G 0.9900 .
C10D H10H 0.9900 .
C1 N1 1.157(5) .
C1 Ni1 1.858(4) .
C2 N2 1.151(5) .
C2 Ni1 1.862(4) .
C3 N3 1.141(5) .
C3 Ni1 1.870(4) .
C4 N4 1.149(5) .
C4 Ni1 1.875(4) .
N1 Ni2 2.098(7) 34
N1 Ni2' 2.100(6) 34

loop_
_platon_squeeze_void_nr
_platon_squeeze_void_average_x
_platon_squeeze_void_average_y
_platon_squeeze_void_average_z
_platon_squeeze_void_volume
_platon_squeeze_void_count_electrons
_platon_squeeze_void_content
1 0.000 0.000 -0.003 2591 463 ' '
2 0.667 0.333 0.478 2599 464 ' '
3 0.333 0.667 0.310 2600 464 ' '
